data_4337296
loop_
_publ_author_name
'Parthey, Matthias'
'Vincent, Kevin B.'
'Renz, Manuel'
'Schauer, Phil A.'
'Yufit, Dmitry S.'
'Howard, Judith A. K.'
'Kaupp, Martin'
'Low, Paul J.'

_publ_section_title
;
 A combined computational and spectroelectrochemical study of
 platinum-bridged bis-triarylamine systems.
;
_journal_issue 3
_journal_name_full 'Inorganic chemistry'
_journal_page_first 1544
_journal_page_last 1554
_journal_paper_doi 10.1021/ic402538e
_journal_volume 53
_journal_year 2014
_chemical_formula_moiety '2(C28 H33 N P Pt0.5)'
_chemical_formula_sum 'C56 H66 N2 P2 Pt'
_chemical_formula_weight 1024.14
_chemical_name_systematic
;
 ? 
;
_space_group_crystal_system triclinic
_space_group_IT_number 2
_space_group_name_Hall '-P 1'
_space_group_name_H-M_alt 'P -1'
_symmetry_space_group_name_Hall '-P 1'
_symmetry_space_group_name_H-M 'P -1'
_atom_sites_solution_hydrogens difmap
_atom_sites_solution_primary direct
_atom_sites_solution_secondary difmap
_audit_creation_date 2011-07-18
_audit_creation_method
;
  Olex2 1.1-beta
  (compiled 2011.02.15 svn.r1672, GUI svn.r3494)
;
_cell_angle_alpha 76.561(5)
_cell_angle_beta 88.071(4)
_cell_angle_gamma 85.292(5)
_cell_formula_units_Z 1
_cell_length_a 9.9533(5)
_cell_length_b 11.0652(7)
_cell_length_c 11.5908(7)
_cell_measurement_reflns_used 11270
_cell_measurement_temperature 120.0
_cell_measurement_theta_max 32.5779
_cell_measurement_theta_min 2.6824
_cell_volume 1237.27(13)
_computing_cell_refinement
;
CrysAlisPro, Agilent Technologies,
Version 1.171.35.10 (release 06-04-2011 CrysAlis171 .NET)
(compiled Apr  6 2011,09:17:13)
;
_computing_data_collection
;
CrysAlisPro, Agilent Technologies,
Version 1.171.35.10 (release 06-04-2011 CrysAlis171 .NET)
(compiled Apr  6 2011,09:17:13)
;
_computing_data_reduction
;
CrysAlisPro, Agilent Technologies,
Version 1.171.35.10 (release 06-04-2011 CrysAlis171 .NET)
(compiled Apr  6 2011,09:17:13)
;
_computing_molecular_graphics
;
O. V. Dolomanov, L. J. Bourhis, R. J. Gildea, J. A. K. Howard and H. Puschmann,
OLEX2: a complete structure solution, refinement and analysis program.
J. Appl. Cryst. (2009). 42, 339-341.
;
_computing_publication_material
;
O. V. Dolomanov, L. J. Bourhis, R. J. Gildea, J. A. K. Howard and H. Puschmann,
OLEX2: a complete structure solution, refinement and analysis program.
J. Appl. Cryst. (2009). 42, 339-341.
;
_computing_structure_refinement 'SHELXL-97 (Sheldrick, 1997)'
_computing_structure_solution 'A short history of SHELX (Sheldrick, 2007)/Bruker'
_diffrn_ambient_temperature 120.0
_diffrn_detector CCD
_diffrn_detector_area_resol_mean 16.1511
_diffrn_detector_type Sapphire3
_diffrn_measured_fraction_theta_full 0.999
_diffrn_measured_fraction_theta_max 0.999
_diffrn_measurement_details
;
  1 omega  -55.00   41.00   1.0000   10.0000
omega____ theta____ kappa____ phi______ frames
    -      -26.1867   77.0000 -180.0000 96

  2 omega   11.00   43.00   1.0000   10.0000
omega____ theta____ kappa____ phi______ frames
    -      -26.1867   38.0000  -30.0000 32

  3 omega  -94.00  -68.00   1.0000   10.0000
omega____ theta____ kappa____ phi______ frames
    -      -26.1867  -38.0000  150.0000 26

  4 omega  -91.00    1.00   1.0000   10.0000
omega____ theta____ kappa____ phi______ frames
    -      -26.1867  -77.0000   60.0000 92

  5 omega   -3.00   30.00   1.0000   10.0000
omega____ theta____ kappa____ phi______ frames
    -       26.9679   81.0000    9.0000 33

  6 omega   57.00   96.00   1.0000   10.0000
omega____ theta____ kappa____ phi______ frames
    -       26.9679  179.0000  120.0000 39

  7 omega    3.00   66.00   1.0000   10.0000
omega____ theta____ kappa____ phi______ frames
    -       26.9679   77.0000  -90.0000 63

  8 omega  -22.00   75.00   1.0000   10.0000
omega____ theta____ kappa____ phi______ frames
    -       26.9679    0.0000 -180.0000 97

  9 omega   -2.00   23.00   1.0000   10.0000
omega____ theta____ kappa____ phi______ frames
    -       26.9679   81.0000  112.0000 25

 10 omega  -99.00   -1.00   1.0000   10.0000
omega____ theta____ kappa____ phi______ frames
    -      -26.1867  -38.0000 -180.0000 98

 11 omega  -50.00   19.00   1.0000   10.0000
omega____ theta____ kappa____ phi______ frames
    -      -26.1867   38.0000  150.0000 69

 12 omega   56.00  103.00   1.0000   10.0000
omega____ theta____ kappa____ phi______ frames
    -       26.9679  179.0000   30.0000 47
;
_diffrn_measurement_device '3-circle diffractometer'
_diffrn_measurement_device_type 'Xcalibur, Sapphire3, Gemini ultra'
_diffrn_measurement_method \w-scan
_diffrn_orient_matrix_UB_11 -0.0430154000
_diffrn_orient_matrix_UB_12 -0.0260133000
_diffrn_orient_matrix_UB_13 -0.0337557000
_diffrn_orient_matrix_UB_21 -0.0527259000
_diffrn_orient_matrix_UB_22 0.0027557000
_diffrn_orient_matrix_UB_23 0.0422438000
_diffrn_orient_matrix_UB_31 -0.0219905000
_diffrn_orient_matrix_UB_32 0.0607043000
_diffrn_orient_matrix_UB_33 -0.0321804000
_diffrn_radiation_collimation monochromator
_diffrn_radiation_monochromator graphite
_diffrn_radiation_type 'Mo K\a'
_diffrn_radiation_wavelength 0.7107
_diffrn_radiation_xray_symbol Mo
_diffrn_reflns_av_R_equivalents 0.0436
_diffrn_reflns_av_unetI/netI 0.0454
_diffrn_reflns_limit_h_max 13
_diffrn_reflns_limit_h_min -13
_diffrn_reflns_limit_k_max 15
_diffrn_reflns_limit_k_min -15
_diffrn_reflns_limit_l_max 15
_diffrn_reflns_limit_l_min -16
_diffrn_reflns_number 19690
_diffrn_reflns_theta_full 29.50
_diffrn_reflns_theta_max 29.50
_diffrn_reflns_theta_min 2.69
_diffrn_source 'Enhance (Mo) X-ray Source'
_diffrn_source_type 'sealed tube'
_exptl_absorpt_coefficient_mu 2.937
_exptl_absorpt_correction_T_max 1.00000
_exptl_absorpt_correction_T_min 0.80080
_exptl_absorpt_correction_type multi-scan
_exptl_absorpt_process_details
;
CrysAlisPro, Agilent Technologies,
Version 1.171.35.10 (release 06-04-2011 CrysAlis171 .NET)
(compiled Apr  6 2011,09:17:13)
Empirical absorption correction using spherical harmonics,
 implemented in SCALE3 ABSPACK scaling algorithm.
;
_exptl_crystal_colour 'clear light yellow'
_exptl_crystal_colour_lustre clear
_exptl_crystal_colour_modifier light
_exptl_crystal_colour_primary yellow
_exptl_crystal_density_diffrn 1.374
_exptl_crystal_density_method 'not measured'
_exptl_crystal_description prism
_exptl_crystal_F_000 524
_exptl_crystal_size_max 0.12
_exptl_crystal_size_mid 0.11
_exptl_crystal_size_min 0.09
_refine_diff_density_max 0.826
_refine_diff_density_min -1.199
_refine_diff_density_rms 0.101
_refine_ls_extinction_method none
_refine_ls_goodness_of_fit_ref 1.013
_refine_ls_hydrogen_treatment mixed
_refine_ls_matrix_type full
_refine_ls_number_parameters 349
_refine_ls_number_reflns 6893
_refine_ls_number_restraints 0
_refine_ls_restrained_S_all 1.013
_refine_ls_R_factor_all 0.0315
_refine_ls_R_factor_gt 0.0292
_refine_ls_shift/su_max 0.001
_refine_ls_shift/su_mean 0.000
_refine_ls_structure_factor_coef Fsqd
_refine_ls_weighting_details 'calc w=1/[\s^2^(Fo^2^)+(0.0300P)^2^+0.4000P] where P=(Fo^2^+2Fc^2^)/3'
_refine_ls_weighting_scheme calc
_refine_ls_wR_factor_gt 0.0623
_refine_ls_wR_factor_ref 0.0636
_reflns_number_gt 6696
_reflns_number_total 6893
_reflns_threshold_expression >2sigma(I)
_cod_data_source_file ic402538e_si_002.cif
_cod_data_source_block 1_074bb
_cod_original_cell_volume 1237.27(12)
_cod_database_code 4337296
_chemical_oxdiff_formula 'C66 H60 N2 Pt1 P2'
_reflns_odcompleteness_completeness 99.95
_reflns_odcompleteness_iscentric 1
_reflns_odcompleteness_theta 30.44

loop_
_space_group_symop_id
_space_group_symop_operation_xyz
1 'x, y, z'
2 '-x, -y, -z'

loop_
_atom_site_label
_atom_site_type_symbol
_atom_site_fract_x
_atom_site_fract_y
_atom_site_fract_z
_atom_site_U_iso_or_equiv
_atom_site_adp_type
_atom_site_occupancy
_atom_site_symmetry_multiplicity
_atom_site_calc_flag
_atom_site_refinement_flags
_atom_site_disorder_assembly
_atom_site_disorder_group
Pt1 Pt 0.0000 1.0000 1.0000 0.02604(5) Uani 1 2 d S . .
P1 P 0.13192(6) 0.85752(7) 1.13319(6) 0.03307(15) Uani 1 1 d . . .
N1 N 0.63150(18) 0.75797(19) 0.52657(17) 0.0232(4) Uani 1 1 d . . .
C1 C 0.1285(2) 0.9577(2) 0.8760(2) 0.0245(4) Uani 1 1 d . . .
C2 C 0.2104(2) 0.9261(2) 0.8074(2) 0.0226(4) Uani 1 1 d . A .
C3 C 0.3143(2) 0.8824(2) 0.73422(19) 0.0195(4) Uani 1 1 d . . .
C4 C 0.4222(2) 0.8015(2) 0.78719(19) 0.0231(4) Uani 1 1 d . A .
C5 C 0.5245(2) 0.7586(2) 0.7199(2) 0.0236(4) Uani 1 1 d . . .
C6 C 0.5242(2) 0.7957(2) 0.59614(19) 0.0193(4) Uani 1 1 d . A .
C7 C 0.4161(2) 0.8747(2) 0.54179(19) 0.0189(4) Uani 1 1 d . . .
C8 C 0.3128(2) 0.9169(2) 0.61006(19) 0.0197(4) Uani 1 1 d . A .
C9 C 0.6047(2) 0.7256(2) 0.41743(19) 0.0201(4) Uani 1 1 d . . .
C10 C 0.6827(2) 0.7718(2) 0.3170(2) 0.0259(5) Uani 1 1 d . . .
C11 C 0.6664(3) 0.7321(2) 0.2131(2) 0.0301(5) Uani 1 1 d . . .
C12 C 0.5742(3) 0.6465(2) 0.2073(2) 0.0288(5) Uani 1 1 d . . .
C13 C 0.4935(2) 0.6047(2) 0.3068(2) 0.0268(5) Uani 1 1 d . . .
C14 C 0.5081(2) 0.6447(2) 0.4110(2) 0.0221(4) Uani 1 1 d . . .
C15 C 0.5626(4) 0.5975(4) 0.0971(3) 0.0431(7) Uani 1 1 d . . .
C16 C 0.7607(2) 0.7203(2) 0.57686(19) 0.0208(4) Uani 1 1 d . . .
C17 C 0.8277(2) 0.6067(2) 0.5692(2) 0.0238(4) Uani 1 1 d . . .
C18 C 0.9534(2) 0.5714(2) 0.6198(2) 0.0260(5) Uani 1 1 d . . .
C19 C 1.0158(2) 0.6457(2) 0.6797(2) 0.0248(4) Uani 1 1 d . . .
C20 C 0.9480(2) 0.7587(2) 0.6878(2) 0.0269(5) Uani 1 1 d . . .
C21 C 0.8226(2) 0.7955(2) 0.6362(2) 0.0260(5) Uani 1 1 d . . .
C22 C 1.1540(3) 0.6073(3) 0.7320(3) 0.0345(6) Uani 1 1 d . . .
C23A C 0.0710(5) 0.7921(6) 1.2900(5) 0.0277(10) Uiso 0.50 1 d P A 2
H23A H -0.0198 0.7675 1.2866 0.033 Uiso 0.50 1 calc PR A 2
H23B H 0.1278 0.7174 1.3233 0.033 Uiso 0.50 1 calc PR A 2
C23B C 0.0671(5) 0.8435(6) 1.2807(5) 0.0285(11) Uiso 0.50 1 d P A 1
H23C H 0.0568 0.9256 1.2976 0.034 Uiso 0.50 1 calc PR A 1
H23D H -0.0215 0.8121 1.2856 0.034 Uiso 0.50 1 calc PR A 1
C24A C 0.0700(7) 0.8781(6) 1.3729(6) 0.0465(14) Uiso 0.50 1 d P A 2
H24A H 0.0262 0.9575 1.3358 0.070 Uiso 0.50 1 calc PR A 2
H24B H 0.1610 0.8886 1.3913 0.070 Uiso 0.50 1 calc PR A 2
H24C H 0.0221 0.8431 1.4446 0.070 Uiso 0.50 1 calc PR A 2
C24B C 0.1568(5) 0.7570(5) 1.3757(4) 0.0281(9) Uiso 0.50 1 d P A 1
H24D H 0.1703 0.6762 1.3581 0.042 Uiso 0.50 1 calc PR A 1
H24E H 0.1137 0.7495 1.4521 0.042 Uiso 0.50 1 calc PR A 1
H24F H 0.2423 0.7911 1.3761 0.042 Uiso 0.50 1 calc PR A 1
C25A C 0.3004(6) 0.9169(6) 1.1751(6) 0.0427(13) Uiso 0.50 1 d P A 2
H25A H 0.2783 0.9854 1.2133 0.051 Uiso 0.50 1 calc PR A 2
H25B H 0.3476 0.8502 1.2322 0.051 Uiso 0.50 1 calc PR A 2
C25B C 0.3009(5) 0.8909(4) 1.1218(4) 0.0236(9) Uiso 0.50 1 d P A 1
H25C H 0.3527 0.8289 1.1799 0.028 Uiso 0.50 1 calc PR A 1
H25D H 0.3358 0.8864 1.0436 0.028 Uiso 0.50 1 calc PR A 1
C26A C 0.3930(7) 0.9595(7) 1.0721(6) 0.0514(15) Uiso 0.50 1 d P A 2
H26A H 0.3455 1.0220 1.0126 0.077 Uiso 0.50 1 calc PR A 2
H26B H 0.4241 0.8900 1.0392 0.077 Uiso 0.50 1 calc PR A 2
H26C H 0.4687 0.9940 1.0981 0.077 Uiso 0.50 1 calc PR A 2
C26B C 0.3184(6) 1.0199(6) 1.1419(5) 0.0414(13) Uiso 0.50 1 d P A 1
H26D H 0.2807 1.0822 1.0767 0.062 Uiso 0.50 1 calc PR A 1
H26E H 0.4127 1.0302 1.1475 0.062 Uiso 0.50 1 calc PR A 1
H26F H 0.2729 1.0287 1.2142 0.062 Uiso 0.50 1 calc PR A 1
C27A C 0.1872(7) 0.7147(6) 1.1008(6) 0.0400(14) Uiso 0.50 1 d P A 2
H27A H 0.2502 0.7285 1.0342 0.048 Uiso 0.50 1 calc PR A 2
H27B H 0.2338 0.6620 1.1686 0.048 Uiso 0.50 1 calc PR A 2
C27B C 0.1405(6) 0.7022(5) 1.0864(5) 0.0281(11) Uiso 0.50 1 d P A 1
H27C H 0.1918 0.7107 1.0126 0.034 Uiso 0.50 1 calc PR A 1
H27D H 0.1891 0.6393 1.1461 0.034 Uiso 0.50 1 calc PR A 1
C28A C 0.0706(8) 0.6500(7) 1.0711(7) 0.0512(16) Uiso 0.50 1 d P A 2
H28A H 0.0209 0.7043 1.0072 0.077 Uiso 0.50 1 calc PR A 2
H28B H 0.0125 0.6292 1.1395 0.077 Uiso 0.50 1 calc PR A 2
H28C H 0.1037 0.5753 1.0475 0.077 Uiso 0.50 1 calc PR A 2
C28B C 0.0059(7) 0.6570(6) 1.0693(6) 0.0421(13) Uiso 0.50 1 d P A 1
H28D H -0.0382 0.7127 1.0031 0.063 Uiso 0.50 1 calc PR A 1
H28E H -0.0486 0.6543 1.1396 0.063 Uiso 0.50 1 calc PR A 1
H28F H 0.0187 0.5750 1.0544 0.063 Uiso 0.50 1 calc PR A 1
H4 H 0.421(3) 0.774(3) 0.870(3) 0.029(7) Uiso 1 1 d . . .
H5 H 0.587(3) 0.708(3) 0.758(3) 0.033(8) Uiso 1 1 d . . .
H7 H 0.414(3) 0.897(2) 0.461(2) 0.018(6) Uiso 1 1 d . . .
H8 H 0.239(3) 0.971(3) 0.570(3) 0.031(7) Uiso 1 1 d . . .
H10 H 0.745(3) 0.829(3) 0.321(3) 0.038(8) Uiso 1 1 d . . .
H11 H 0.722(3) 0.765(3) 0.145(3) 0.043(9) Uiso 1 1 d . . .
H13 H 0.437(3) 0.550(3) 0.309(3) 0.032(8) Uiso 1 1 d . . .
H14 H 0.448(3) 0.613(3) 0.477(3) 0.027(7) Uiso 1 1 d . . .
H15A H 0.480(5) 0.605(4) 0.070(4) 0.069(13) Uiso 1 1 d . . .
H15B H 0.610(4) 0.643(3) 0.040(3) 0.049(10) Uiso 1 1 d . . .
H15C H 0.595(5) 0.514(5) 0.103(4) 0.085(15) Uiso 1 1 d . . .
H17 H 0.787(3) 0.553(3) 0.525(3) 0.033(8) Uiso 1 1 d . . .
H18 H 0.997(3) 0.495(3) 0.610(3) 0.029(7) Uiso 1 1 d . . .
H20 H 0.990(3) 0.806(2) 0.729(2) 0.021(6) Uiso 1 1 d . . .
H21 H 0.778(3) 0.871(3) 0.640(2) 0.027(7) Uiso 1 1 d . . .
H22A H 1.222(4) 0.656(4) 0.678(3) 0.058(11) Uiso 1 1 d . . .
H22B H 1.180(4) 0.523(4) 0.731(3) 0.055(10) Uiso 1 1 d . . .
H22C H 1.161(4) 0.629(4) 0.808(4) 0.068(12) Uiso 1 1 d . . .

loop_
_atom_site_aniso_label
_atom_site_aniso_U_11
_atom_site_aniso_U_22
_atom_site_aniso_U_33
_atom_site_aniso_U_23
_atom_site_aniso_U_13
_atom_site_aniso_U_12
Pt1 0.02158(7) 0.03000(7) 0.02953(7) -0.01473(5) 0.01333(5) -0.00238(4)
P1 0.0233(3) 0.0380(4) 0.0367(4) -0.0083(3) 0.0141(3) -0.0017(2)
N1 0.0145(8) 0.0346(10) 0.0241(9) -0.0167(8) 0.0019(7) 0.0046(7)
C1 0.0207(10) 0.0283(11) 0.0271(11) -0.0118(9) 0.0040(8) -0.0028(8)
C2 0.0183(9) 0.0280(11) 0.0228(10) -0.0089(8) 0.0025(8) -0.0021(8)
C3 0.0153(9) 0.0240(10) 0.0212(10) -0.0100(8) 0.0037(7) -0.0015(7)
C4 0.0196(10) 0.0322(12) 0.0168(10) -0.0052(8) 0.0020(8) 0.0009(8)
C5 0.0194(10) 0.0276(11) 0.0221(10) -0.0058(9) 0.0001(8) 0.0078(8)
C6 0.0143(9) 0.0226(10) 0.0227(10) -0.0102(8) 0.0033(7) 0.0011(7)
C7 0.0188(9) 0.0216(10) 0.0171(10) -0.0067(8) 0.0016(7) 0.0004(7)
C8 0.0170(9) 0.0208(10) 0.0219(10) -0.0075(8) 0.0028(8) 0.0013(7)
C9 0.0185(9) 0.0223(10) 0.0200(10) -0.0084(8) 0.0005(7) 0.0048(7)
C10 0.0238(11) 0.0266(11) 0.0273(11) -0.0086(9) 0.0090(9) 0.0010(9)
C11 0.0317(12) 0.0342(13) 0.0214(11) -0.0053(9) 0.0077(9) 0.0083(10)
C12 0.0331(12) 0.0325(12) 0.0204(11) -0.0109(9) -0.0054(9) 0.0148(10)
C13 0.0264(11) 0.0260(12) 0.0299(12) -0.0112(9) -0.0047(9) 0.0022(9)
C14 0.0237(10) 0.0200(10) 0.0227(10) -0.0060(8) 0.0018(8) 0.0011(8)
C15 0.0478(18) 0.056(2) 0.0293(14) -0.0226(14) -0.0088(13) 0.0168(15)
C16 0.0155(9) 0.0260(11) 0.0224(10) -0.0098(8) 0.0027(7) 0.0005(7)
C17 0.0221(10) 0.0235(11) 0.0286(11) -0.0125(9) 0.0012(8) -0.0002(8)
C18 0.0221(10) 0.0225(11) 0.0337(12) -0.0094(9) 0.0014(9) 0.0034(8)
C19 0.0195(10) 0.0244(11) 0.0294(12) -0.0045(9) 0.0013(8) -0.0015(8)
C20 0.0232(11) 0.0277(12) 0.0328(12) -0.0122(10) -0.0026(9) -0.0028(9)
C21 0.0232(10) 0.0235(11) 0.0339(12) -0.0139(9) -0.0008(9) 0.0038(8)
C22 0.0226(11) 0.0295(13) 0.0505(17) -0.0071(12) -0.0106(11) 0.0020(9)

loop_
_atom_type_symbol
_atom_type_description
_atom_type_scat_dispersion_real
_atom_type_scat_dispersion_imag
_atom_type_scat_source
C C 0.0033 0.0016 'International Tables Vol C Tables 4.2.6.8 and 6.1.1.4'
H H 0.0000 0.0000 'International Tables Vol C Tables 4.2.6.8 and 6.1.1.4'
N N 0.0061 0.0033 'International Tables Vol C Tables 4.2.6.8 and 6.1.1.4'
P P 0.1023 0.0942 'International Tables Vol C Tables 4.2.6.8 and 6.1.1.4'
Pt Pt -1.7033 8.3905 'International Tables Vol C Tables 4.2.6.8 and 6.1.1.4'

loop_
_geom_angle_atom_site_label_1
_geom_angle_atom_site_label_2
_geom_angle_atom_site_label_3
_geom_angle
_geom_angle_site_symmetry_1
_geom_angle_site_symmetry_3
P1 Pt1 P1 179.999(1) . 2_577
C1 Pt1 P1 94.30(7) . 2_577
C1 Pt1 P1 85.70(7) 2_577 2_577
C1 Pt1 P1 85.69(7) . .
C1 Pt1 P1 94.31(7) 2_577 .
C1 Pt1 C1 180.00(13) 2_577 .
C23A P1 Pt1 121.62(17) . .
C23A P1 C25A 97.0(3) . .
C23A P1 C27B 95.3(2) . .
C23B P1 Pt1 110.98(18) . .
C23B P1 C23A 16.9(2) . .
C23B P1 C25A 91.3(3) . .
C23B P1 C27B 111.9(3) . .
C25A P1 Pt1 115.44(19) . .
C25B P1 Pt1 112.10(15) . .
C25B P1 C23A 114.4(2) . .
C25B P1 C23B 111.8(2) . .
C25B P1 C25A 22.0(2) . .
C25B P1 C27A 86.6(3) . .
C25B P1 C27B 101.7(2) . .
C27A P1 Pt1 119.5(2) . .
C27A P1 C23A 96.7(3) . .
C27A P1 C23B 113.6(3) . .
C27A P1 C25A 102.3(3) . .
C27A P1 C27B 16.1(2) . .
C27B P1 Pt1 107.91(18) . .
C27B P1 C25A 118.4(3) . .
C6 N1 C9 120.15(18) . .
C6 N1 C16 120.10(18) . .
C16 N1 C9 117.71(17) . .
C2 C1 Pt1 175.5(2) . .
C1 C2 C3 175.1(2) . .
C4 C3 C2 119.8(2) . .
C4 C3 C8 117.48(18) . .
C8 C3 C2 122.74(19) . .
C3 C4 H4 117.6(17) . .
C5 C4 C3 121.4(2) . .
C5 C4 H4 120.9(17) . .
C4 C5 C6 120.8(2) . .
C4 C5 H5 117(2) . .
C6 C5 H5 123(2) . .
C5 C6 N1 121.44(19) . .
C5 C6 C7 118.44(18) . .
C7 C6 N1 120.10(19) . .
C6 C7 H7 118.6(16) . .
C8 C7 C6 120.4(2) . .
C8 C7 H7 120.9(16) . .
C3 C8 H8 120.2(18) . .
C7 C8 C3 121.32(19) . .
C7 C8 H8 118.5(18) . .
C10 C9 N1 119.1(2) . .
C14 C9 N1 121.4(2) . .
C14 C9 C10 119.4(2) . .
C9 C10 H10 119(2) . .
C11 C10 C9 119.9(2) . .
C11 C10 H10 122(2) . .
C10 C11 H11 118(2) . .
C12 C11 C10 121.2(2) . .
C12 C11 H11 120(2) . .
C11 C12 C13 118.3(2) . .
C11 C12 C15 121.2(3) . .
C13 C12 C15 120.5(3) . .
C12 C13 C14 120.9(2) . .
C12 C13 H13 122(2) . .
C14 C13 H13 117(2) . .
C9 C14 C13 120.2(2) . .
C9 C14 H14 122.2(17) . .
C13 C14 H14 117.5(17) . .
C12 C15 H15A 114(3) . .
C12 C15 H15B 108(3) . .
C12 C15 H15C 116(3) . .
H15A C15 H15B 105(3) . .
H15A C15 H15C 106(4) . .
H15B C15 H15C 107(4) . .
C17 C16 N1 121.0(2) . .
C21 C16 N1 120.57(19) . .
C21 C16 C17 118.4(2) . .
C16 C17 H17 119.9(17) . .
C18 C17 C16 120.0(2) . .
C18 C17 H17 120.0(17) . .
C17 C18 H18 117.3(18) . .
C19 C18 C17 122.0(2) . .
C19 C18 H18 120.7(18) . .
C18 C19 C20 117.7(2) . .
C18 C19 C22 121.3(2) . .
C20 C19 C22 120.9(2) . .
C19 C20 H20 116.4(16) . .
C21 C20 C19 120.7(2) . .
C21 C20 H20 122.9(16) . .
C16 C21 C20 121.2(2) . .
C16 C21 H21 117.7(18) . .
C20 C21 H21 121.1(18) . .
C19 C22 H22A 109(2) . .
C19 C22 H22B 111(2) . .
C19 C22 H22C 112(2) . .
H22A C22 H22B 104(3) . .
H22A C22 H22C 106(3) . .
H22B C22 H22C 116(3) . .
P1 C23A H23A 108.3 . .
P1 C23A H23B 108.3 . .
H23A C23A H23B 107.4 . .
C24A C23A P1 115.8(4) . .
C24A C23A H23A 108.3 . .
C24A C23A H23B 108.3 . .
P1 C23B H23C 108.8 . .
P1 C23B H23D 108.8 . .
H23C C23B H23D 107.7 . .
C24B C23B P1 113.7(4) . .
C24B C23B H23C 108.8 . .
C24B C23B H23D 108.8 . .
C23A C24A H24A 109.5 . .
C23A C24A H24B 109.5 . .
C23A C24A H24C 109.5 . .
H24A C24A H24B 109.5 . .
H24A C24A H24C 109.5 . .
H24B C24A H24C 109.5 . .
P1 C25A H25A 108.7 . .
P1 C25A H25B 108.7 . .
H25A C25A H25B 107.6 . .
C26A C25A P1 114.3(5) . .
C26A C25A H25A 108.7 . .
C26A C25A H25B 108.7 . .
P1 C25B H25C 109.3 . .
P1 C25B H25D 109.3 . .
H25C C25B H25D 108.0 . .
C26B C25B P1 111.6(4) . .
C26B C25B H25C 109.3 . .
C26B C25B H25D 109.3 . .
C25A C26A H26A 109.5 . .
C25A C26A H26B 109.5 . .
C25A C26A H26C 109.5 . .
H26A C26A H26B 109.5 . .
H26A C26A H26C 109.5 . .
H26B C26A H26C 109.5 . .
P1 C27A H27A 109.5 . .
P1 C27A H27B 109.5 . .
H27A C27A H27B 108.0 . .
C28A C27A P1 110.9(5) . .
C28A C27A H27A 109.5 . .
C28A C27A H27B 109.5 . .
P1 C27B H27C 108.6 . .
P1 C27B H27D 108.6 . .
H27C C27B H27D 107.6 . .
C28B C27B P1 114.8(4) . .
C28B C27B H27C 108.6 . .
C28B C27B H27D 108.6 . .
C27A C28A H28A 109.5 . .
C27A C28A H28B 109.5 . .
C27A C28A H28C 109.5 . .
H28A C28A H28B 109.5 . .
H28A C28A H28C 109.5 . .
H28B C28A H28C 109.5 . .

loop_
_geom_bond_atom_site_label_1
_geom_bond_atom_site_label_2
_geom_bond_distance
_geom_bond_site_symmetry_2
Pt1 P1 2.2931(7) 2_577
Pt1 P1 2.2931(7) .
Pt1 C1 2.002(2) 2_577
Pt1 C1 2.002(2) .
P1 C23A 1.892(5) .
P1 C23B 1.784(5) .
P1 C25A 1.966(7) .
P1 C25B 1.746(5) .
P1 C27A 1.750(6) .
P1 C27B 1.914(6) .
N1 C6 1.411(2) .
N1 C9 1.431(3) .
N1 C16 1.420(3) .
C1 C2 1.208(3) .
C2 C3 1.439(3) .
C3 C4 1.401(3) .
C3 C8 1.401(3) .
C4 C5 1.382(3) .
C4 H4 0.93(3) .
C5 C6 1.397(3) .
C5 H5 0.86(3) .
C6 C7 1.397(3) .
C7 C8 1.393(3) .
C7 H7 0.91(3) .
C8 H8 0.97(3) .
C9 C10 1.395(3) .
C9 C14 1.382(3) .
C10 C11 1.393(4) .
C10 H10 0.93(3) .
C11 C12 1.385(4) .
C11 H11 0.96(3) .
C12 C13 1.393(4) .
C12 C15 1.510(4) .
C13 C14 1.395(3) .
C13 H13 0.86(3) .
C14 H14 0.97(3) .
C15 H15A 0.88(5) .
C15 H15B 0.88(4) .
C15 H15C 0.94(5) .
C16 C17 1.394(3) .
C16 C21 1.387(3) .
C17 C18 1.388(3) .
C17 H17 0.98(3) .
C18 C19 1.387(3) .
C18 H18 0.95(3) .
C19 C20 1.392(3) .
C19 C22 1.511(3) .
C20 C21 1.390(3) .
C20 H20 0.92(3) .
C21 H21 0.92(3) .
C22 H22A 1.01(4) .
C22 H22B 0.94(4) .
C22 H22C 0.98(4) .
C23A H23A 0.9700 .
C23A H23B 0.9700 .
C23A C24A 1.500(9) .
C23B H23C 0.9700 .
C23B H23D 0.9700 .
C23B C24B 1.536(7) .
C24A H24A 0.9600 .
C24A H24B 0.9600 .
C24A H24C 0.9600 .
C24B H24D 0.9600 .
C24B H24E 0.9600 .
C24B H24F 0.9600 .
C25A H25A 0.9700 .
C25A H25B 0.9700 .
C25A C26A 1.494(9) .
C25B H25C 0.9700 .
C25B H25D 0.9700 .
C25B C26B 1.524(8) .
C26A H26A 0.9600 .
C26A H26B 0.9600 .
C26A H26C 0.9600 .
C26B H26D 0.9600 .
C26B H26E 0.9600 .
C26B H26F 0.9600 .
C27A H27A 0.9700 .
C27A H27B 0.9700 .
C27A C28A 1.502(10) .
C27B H27C 0.9700 .
C27B H27D 0.9700 .
C27B C28B 1.502(9) .
C28A H28A 0.9600 .
C28A H28B 0.9600 .
C28A H28C 0.9600 .
C28B H28D 0.9600 .
C28B H28E 0.9600 .
C28B H28F 0.9600 .
